data_4309420
loop_
_publ_author_name
'Niklaus Marti'
'Bernhard Spingler'
'Frank Breher'
'Roger Schibli'

_publ_contact_author_address
;
Department of Chemistry and Applied Biosciences
ETH Hoenggerberg
Wolgang-Pauli Str.
CH-8093 Zuerich
Switzerland
;
_publ_contact_author_email roger.schibli@pharma.ethz.ch
_publ_contact_author_fax '(+41) 44 633 13 67'
_publ_contact_author_name 'Prof. Dr. Roger Schibli'
_publ_section_title
;
Comparative Studies of Substitution Reactions of Rhenium(I)
Dicarbonyl-Nitrosyl and Tricarbonyl Complexes in Aqueous Media
;
_journal_name_full 'Inorganic Chemistry'
_journal_page_first 6082
_journal_page_last 6091
_journal_paper_doi 10.1021/ic050442h
_journal_volume 44
_journal_year 2005
_chemical_formula_moiety 'C6 H5 N2 O7 Re'
_chemical_formula_sum 'C6 H5 N2 O7 Re'
_chemical_formula_weight 403.32
_chemical_name_common Re(IDA)nitrosyl
_chemical_name_systematic
; 
Dicarbonyl-nitrosyl-iminodiaceticacid-rhenium
;
_space_group_IT_number 2
_symmetry_cell_setting triclinic
_symmetry_space_group_name_Hall '-P 1'
_symmetry_space_group_name_H-M 'P -1'
_atom_sites_solution_hydrogens geom
_atom_sites_solution_primary direct
_atom_sites_solution_secondary difmap
_audit_creation_method SHELXL-97
_cell_angle_alpha 89.246(9)
_cell_angle_beta 89.420(9)
_cell_angle_gamma 86.196(9)
_cell_formula_units_Z 4
_cell_length_a 6.9091(5)
_cell_length_b 9.8828(7)
_cell_length_c 14.2834(10)
_cell_measurement_reflns_used 8000
_cell_measurement_temperature 183(2)
_cell_volume 973.01(12)
_computing_cell_refinement 'IPDS (Stoe, 1999)'
_computing_data_collection 'IPDS (Stoe, 1999)'
_computing_data_reduction 'X-RED (Stoe, 1999)'
_computing_molecular_graphics 'ORTEP-3 (Farrugia, 1997)'
_computing_publication_material 'SHELXL-97 (Sheldrick, 1997)'
_computing_structure_refinement 'SHELXL-97 (Sheldrick, 1997)'
_computing_structure_solution 'SIR-97 (Altomare, 1999)'
_diffrn_ambient_temperature 183(2)
_diffrn_measured_fraction_theta_full 0.924
_diffrn_measured_fraction_theta_max 0.924
_diffrn_measurement_device_type 'Stoe IPDS'
_diffrn_measurement_method '/f oscillation scan'
_diffrn_radiation_monochromator graphite
_diffrn_radiation_source 'fine-focus sealed tube'
_diffrn_radiation_type MoK\a
_diffrn_radiation_wavelength 0.71073
_diffrn_reflns_av_R_equivalents 0.0404
_diffrn_reflns_av_sigmaI/netI 0.0424
_diffrn_reflns_limit_h_max 9
_diffrn_reflns_limit_h_min -8
_diffrn_reflns_limit_k_max 13
_diffrn_reflns_limit_k_min -13
_diffrn_reflns_limit_l_max 19
_diffrn_reflns_limit_l_min -19
_diffrn_reflns_number 9756
_diffrn_reflns_theta_full 28.28
_diffrn_reflns_theta_max 28.28
_diffrn_reflns_theta_min 2.95
_diffrn_standards_interval_time 15
_exptl_absorpt_coefficient_mu 12.513
_exptl_absorpt_correction_T_max 0.6846
_exptl_absorpt_correction_T_min 0.2960
_exptl_absorpt_correction_type numerical
_exptl_crystal_colour yellow
_exptl_crystal_density_diffrn 2.753
_exptl_crystal_density_method 'not measured'
_exptl_crystal_description plate
_exptl_crystal_F_000 744
_exptl_crystal_size_max 0.13
_exptl_crystal_size_mid 0.08
_exptl_crystal_size_min 0.03
_refine_diff_density_max 2.253
_refine_diff_density_min -1.866
_refine_diff_density_rms 0.381
_refine_ls_extinction_method none
_refine_ls_goodness_of_fit_ref 0.964
_refine_ls_hydrogen_treatment undef
_refine_ls_matrix_type full
_refine_ls_number_parameters 289
_refine_ls_number_reflns 4459
_refine_ls_number_restraints 0
_refine_ls_restrained_S_all 0.964
_refine_ls_R_factor_all 0.0747
_refine_ls_R_factor_gt 0.0676
_refine_ls_shift/su_max 0.000
_refine_ls_shift/su_mean 0.000
_refine_ls_structure_factor_coef Fsqd
_refine_ls_weighting_details 'calc w=1/[\s^2^(Fo^2^)+(0.1312P)^2^+0.0000P] where P=(Fo^2^+2Fc^2^)/3'
_refine_ls_weighting_scheme calc
_refine_ls_wR_factor_gt 0.1558
_refine_ls_wR_factor_ref 0.1627
_reflns_number_gt 3607
_reflns_number_total 4459
_reflns_threshold_expression >2sigma(I)
_cod_data_source_file ic050442h__3.cif
_cod_data_source_block 5
_cod_original_sg_symbol_Hall -P1
_cod_database_code 4309420

loop_
_symmetry_equiv_pos_as_xyz
'x, y, z'
'-x, -y, -z'

loop_
_atom_site_label
_atom_site_type_symbol
_atom_site_fract_x
_atom_site_fract_y
_atom_site_fract_z
_atom_site_U_iso_or_equiv
_atom_site_adp_type
_atom_site_occupancy
_atom_site_symmetry_multiplicity
_atom_site_calc_flag
_atom_site_refinement_flags
_atom_site_disorder_assembly
_atom_site_disorder_group
Re1 Re 0.91932(5) 0.33077(3) 0.20356(2) 0.03684(15) Uani 1 1 d . . .
Re11 Re 0.52272(6) 0.83071(3) 0.19306(2) 0.03800(16) Uani 1 1 d . . .
C1 C 0.6506(13) 0.3998(9) 0.1894(6) 0.0344(17) Uani 1 1 d . . .
C2 C 0.9012(18) 0.2275(10) 0.0837(7) 0.044(2) Uani 1 1 d . . .
C3 C 0.8316(15) 0.1781(10) 0.3735(7) 0.040(2) Uani 1 1 d . . .
C4 C 0.8663(16) 0.3156(10) 0.4120(7) 0.042(2) Uani 1 1 d . . .
H4A H 0.7428 0.3603 0.4304 0.051 Uiso 1 1 calc R . .
H4B H 0.9452 0.3037 0.4677 0.051 Uiso 1 1 calc R . .
C5 C 1.1773(14) 0.4024(9) 0.3578(7) 0.0379(18) Uani 1 1 d . . .
H5A H 1.2047 0.3985 0.4243 0.045 Uiso 1 1 calc R . .
H5B H 1.2273 0.4845 0.3320 0.045 Uiso 1 1 calc R . .
C6 C 1.2764(13) 0.2794(10) 0.3103(7) 0.040(2) Uani 1 1 d . . .
C11 C 0.5572(19) 0.7150(11) 0.0789(6) 0.047(3) Uani 1 1 d . . .
C12 C 0.7815(14) 0.8986(9) 0.1720(6) 0.0343(17) Uani 1 1 d . . .
C13 C 0.6314(13) 0.6929(9) 0.3691(7) 0.0351(18) Uani 1 1 d . . .
C14 C 0.5706(15) 0.8350(10) 0.4023(6) 0.0382(19) Uani 1 1 d . . .
H14A H 0.4908 0.8287 0.4583 0.046 Uiso 1 1 calc R . .
H14B H 0.6854 0.8806 0.4187 0.046 Uiso 1 1 calc R . .
C15 C 0.2458(15) 0.9159(9) 0.3459(7) 0.041(2) Uani 1 1 d . . .
H15A H 0.1819 0.9948 0.3154 0.049 Uiso 1 1 calc R . .
H15B H 0.2152 0.9200 0.4123 0.049 Uiso 1 1 calc R . .
C16 C 0.1734(14) 0.7868(10) 0.3051(7) 0.041(2) Uani 1 1 d . . .
N1 N 1.0061(16) 0.4806(9) 0.1359(7) 0.051(2) Uani 1 1 d . . .
N2 N 0.9653(12) 0.4052(7) 0.3435(5) 0.0339(16) Uani 1 1 d . . .
H2A H 0.9131 0.4918 0.3481 0.041 Uiso 1 1 calc R . .
N11 N 0.4101(15) 0.9734(10) 0.1203(6) 0.049(2) Uani 1 1 d . . .
N12 N 0.4619(12) 0.9165(7) 0.3313(5) 0.0355(16) Uani 1 1 d . . .
H12A H 0.4981 1.0033 0.3322 0.043 Uiso 1 1 calc R . .
O1 O 0.4997(10) 0.4419(8) 0.1777(5) 0.0450(16) Uani 1 1 d . . .
O2 O 0.8853(16) 0.1728(9) 0.0181(6) 0.061(2) Uani 1 1 d . . .
O3 O 1.0487(16) 0.5735(9) 0.0959(6) 0.067(3) Uani 1 1 d . . .
O4 O 0.8363(10) 0.1695(7) 0.2825(5) 0.0402(14) Uani 1 1 d . . .
O5 O 0.8002(12) 0.0831(8) 0.4248(5) 0.0509(17) Uani 1 1 d . . .
O6 O 1.1931(9) 0.2422(7) 0.2347(5) 0.0424(15) Uani 1 1 d . . .
O7 O 1.4214(11) 0.2206(8) 0.3422(6) 0.0500(18) Uani 1 1 d . . .
O11 O 0.5834(18) 0.6514(9) 0.0154(6) 0.070(3) Uani 1 1 d . . .
O12 O 0.9244(12) 0.9347(8) 0.1576(6) 0.0513(18) Uani 1 1 d . . .
O13 O 0.3464(14) 1.0617(8) 0.0744(6) 0.062(2) Uani 1 1 d . . .
O14 O 0.2675(10) 0.7453(8) 0.2295(5) 0.0464(16) Uani 1 1 d . . .
O15 O 0.0402(12) 0.7300(9) 0.3388(7) 0.0555(19) Uani 1 1 d . . .
O16 O 0.6390(10) 0.6770(7) 0.2776(4) 0.0371(14) Uani 1 1 d . . .
O17 O 0.6832(12) 0.6026(8) 0.4229(5) 0.0505(19) Uani 1 1 d . . .

loop_
_atom_site_aniso_label
_atom_site_aniso_U_11
_atom_site_aniso_U_22
_atom_site_aniso_U_33
_atom_site_aniso_U_23
_atom_site_aniso_U_13
_atom_site_aniso_U_12
Re1 0.0483(2) 0.0336(2) 0.0284(2) -0.00120(15) -0.00439(16) -0.00029(16)
Re11 0.0518(3) 0.0332(2) 0.0287(2) -0.00123(15) 0.00016(16) -0.00010(17)
C1 0.035(4) 0.035(4) 0.034(4) -0.001(3) -0.009(3) -0.003(3)
C2 0.070(7) 0.035(4) 0.029(4) -0.005(4) -0.005(4) -0.006(5)
C3 0.045(5) 0.040(4) 0.036(4) -0.003(4) 0.006(4) -0.001(4)
C4 0.054(5) 0.041(5) 0.030(4) 0.004(4) 0.001(4) 0.005(4)
C5 0.043(5) 0.035(4) 0.036(4) -0.002(3) -0.010(4) -0.005(4)
C6 0.034(4) 0.038(4) 0.049(5) -0.004(4) -0.003(4) -0.001(4)
C11 0.079(8) 0.041(5) 0.021(4) -0.011(4) -0.001(4) 0.003(5)
C12 0.041(4) 0.034(4) 0.029(4) -0.001(3) 0.000(3) -0.007(4)
C13 0.036(4) 0.031(4) 0.038(4) 0.000(3) -0.008(4) 0.001(3)
C14 0.049(5) 0.041(4) 0.024(4) -0.003(3) 0.000(4) 0.000(4)
C15 0.048(5) 0.033(4) 0.041(5) -0.001(4) 0.003(4) 0.002(4)
C16 0.036(4) 0.040(5) 0.046(5) 0.007(4) -0.005(4) 0.002(4)
N1 0.068(6) 0.041(4) 0.043(5) 0.007(4) -0.013(4) -0.006(4)
N2 0.048(4) 0.030(3) 0.023(3) -0.008(3) -0.007(3) 0.003(3)
N11 0.057(5) 0.053(5) 0.036(4) -0.009(4) 0.001(4) 0.003(4)
N12 0.053(4) 0.030(3) 0.023(3) -0.004(3) 0.006(3) -0.002(3)
O1 0.043(4) 0.048(4) 0.044(4) 0.004(3) -0.012(3) -0.002(3)
O2 0.094(7) 0.051(4) 0.038(4) -0.008(3) -0.008(4) -0.006(4)
O3 0.100(7) 0.057(5) 0.049(5) 0.021(4) -0.018(5) -0.034(5)
O4 0.051(4) 0.038(3) 0.032(3) -0.002(3) 0.005(3) -0.005(3)
O5 0.064(4) 0.045(4) 0.044(4) 0.001(3) 0.005(4) -0.006(3)
O6 0.034(3) 0.046(4) 0.047(4) -0.006(3) 0.002(3) 0.002(3)
O7 0.043(4) 0.048(4) 0.058(5) -0.002(3) -0.001(3) 0.000(3)
O11 0.124(8) 0.051(4) 0.035(4) -0.010(3) 0.002(5) -0.002(5)
O12 0.051(4) 0.054(4) 0.049(4) 0.001(3) 0.009(4) -0.003(4)
O13 0.083(6) 0.051(4) 0.047(4) 0.014(4) 0.008(4) 0.024(4)
O14 0.041(3) 0.047(4) 0.052(4) -0.006(3) -0.009(3) -0.006(3)
O15 0.046(4) 0.056(4) 0.066(5) 0.001(4) 0.001(4) -0.008(4)
O16 0.044(3) 0.038(3) 0.029(3) -0.003(2) -0.004(3) 0.003(3)
O17 0.067(5) 0.048(4) 0.034(3) 0.007(3) 0.007(3) 0.016(4)

loop_
_atom_type_symbol
_atom_type_description
_atom_type_scat_dispersion_real
_atom_type_scat_dispersion_imag
_atom_type_scat_source
C C 0.0033 0.0016 'International Tables Vol C Tables 4.2.6.8 and 6.1.1.4'
H H 0.0000 0.0000 'International Tables Vol C Tables 4.2.6.8 and 6.1.1.4'
N N 0.0061 0.0033 'International Tables Vol C Tables 4.2.6.8 and 6.1.1.4'
O O 0.0106 0.0060 'International Tables Vol C Tables 4.2.6.8 and 6.1.1.4'
Re Re -1.0185 7.2310 'International Tables Vol C Tables 4.2.6.8 and 6.1.1.4'

loop_
_geom_angle_atom_site_label_1
_geom_angle_atom_site_label_2
_geom_angle_atom_site_label_3
_geom_angle
_geom_angle_site_symmetry_1
_geom_angle_site_symmetry_3
_geom_angle_publ_flag
N1 Re1 C1 90.9(4) . . ?
N1 Re1 C2 90.2(4) . . ?
C1 Re1 C2 89.7(4) . . ?
N1 Re1 O4 176.9(4) . . ?
C1 Re1 O4 91.3(3) . . ?
C2 Re1 O4 92.1(3) . . ?
N1 Re1 O6 96.4(4) . . ?
C1 Re1 O6 172.1(3) . . ?
C2 Re1 O6 93.4(4) . . ?
O4 Re1 O6 81.4(3) . . ?
N1 Re1 N2 97.8(4) . . ?
C1 Re1 N2 98.0(3) . . ?
C2 Re1 N2 168.8(4) . . ?
O4 Re1 N2 79.7(3) . . ?
O6 Re1 N2 78.0(3) . . ?
N11 Re11 C12 90.5(4) . . ?
N11 Re11 C11 90.4(4) . . ?
C12 Re11 C11 90.2(5) . . ?
N11 Re11 O16 177.6(3) . . ?
C12 Re11 O16 90.8(3) . . ?
C11 Re11 O16 91.7(3) . . ?
N11 Re11 O14 96.6(4) . . ?
C12 Re11 O14 172.5(3) . . ?
C11 Re11 O14 92.0(4) . . ?
O16 Re11 O14 82.0(3) . . ?
N11 Re11 N12 98.4(3) . . ?
C12 Re11 N12 98.6(3) . . ?
C11 Re11 N12 167.4(4) . . ?
O16 Re11 N12 79.3(3) . . ?
O14 Re11 N12 78.2(3) . . ?
O1 C1 Re1 177.0(8) . . ?
O2 C2 Re1 177.7(11) . . ?
O5 C3 O4 123.0(9) . . ?
O5 C3 C4 121.4(9) . . ?
O4 C3 C4 115.6(8) . . ?
N2 C4 C3 113.3(7) . . ?
N2 C5 C6 109.9(8) . . ?
O7 C6 O6 123.3(9) . . ?
O7 C6 C5 121.7(10) . . ?
O6 C6 C5 115.0(8) . . ?
O11 C11 Re11 177.5(13) . . ?
O12 C12 Re11 177.8(9) . . ?
O17 C13 O16 122.0(8) . . ?
O17 C13 C14 122.0(8) . . ?
O16 C13 C14 115.8(7) . . ?
N12 C14 C13 112.7(7) . . ?
N12 C15 C16 109.4(7) . . ?
O15 C16 O14 123.5(11) . . ?
O15 C16 C15 122.7(10) . . ?
O14 C16 C15 113.8(8) . . ?
O3 N1 Re1 176.4(11) . . ?
C5 N2 C4 112.5(7) . . ?
C5 N2 Re1 107.3(5) . . ?
C4 N2 Re1 108.1(6) . . ?
O13 N11 Re11 177.9(10) . . ?
C14 N12 C15 112.4(7) . . ?
C14 N12 Re11 109.5(5) . . ?
C15 N12 Re11 106.3(6) . . ?
C3 O4 Re1 119.5(6) . . ?
C6 O6 Re1 118.2(6) . . ?
C16 O14 Re11 119.2(7) . . ?
C13 O16 Re11 118.7(5) . . ?

loop_
_geom_bond_atom_site_label_1
_geom_bond_atom_site_label_2
_geom_bond_distance
_geom_bond_site_symmetry_2
_geom_bond_publ_flag
Re1 N1 1.885(9) . ?
Re1 C1 1.946(9) . ?
Re1 C2 2.014(10) . ?
Re1 O4 2.050(6) . ?
Re1 O6 2.081(6) . ?
Re1 N2 2.172(7) . ?
Re11 N11 1.873(10) . ?
Re11 C12 1.970(9) . ?
Re11 C11 2.008(9) . ?
Re11 O16 2.055(6) . ?
Re11 O14 2.064(8) . ?
Re11 N12 2.185(7) . ?
C1 O1 1.110(11) . ?
C2 O2 1.098(13) . ?
C3 O5 1.212(12) . ?
C3 O4 1.303(12) . ?
C3 C4 1.508(15) . ?
C4 N2 1.501(13) . ?
C5 N2 1.480(13) . ?
C5 C6 1.519(13) . ?
C6 O7 1.214(12) . ?
C6 O6 1.297(13) . ?
C11 O11 1.117(12) . ?
C12 O12 1.089(12) . ?
C13 O17 1.209(11) . ?
C13 O16 1.318(11) . ?
C13 C14 1.520(12) . ?
C14 N12 1.467(12) . ?
C15 N12 1.506(13) . ?
C15 C16 1.527(15) . ?
C16 O15 1.203(13) . ?
C16 O14 1.310(13) . ?
N1 O3 1.129(12) . ?
N11 O13 1.151(12) . ?

loop_
_geom_torsion_atom_site_label_1
_geom_torsion_atom_site_label_2
_geom_torsion_atom_site_label_3
_geom_torsion_atom_site_label_4
_geom_torsion
_geom_torsion_site_symmetry_1
_geom_torsion_site_symmetry_2
_geom_torsion_site_symmetry_3
_geom_torsion_site_symmetry_4
_geom_torsion_publ_flag
O5 C3 C4 N2 160.9(9) . . . . ?
O4 C3 C4 N2 -19.6(12) . . . . ?
N2 C5 C6 O7 -146.9(9) . . . . ?
N2 C5 C6 O6 32.2(11) . . . . ?
O17 C13 C14 N12 -163.5(9) . . . . ?
O16 C13 C14 N12 21.8(12) . . . . ?
N12 C15 C16 O15 146.4(9) . . . . ?
N12 C15 C16 O14 -34.6(11) . . . . ?
C6 C5 N2 C4 82.5(9) . . . . ?
C6 C5 N2 Re1 -36.3(8) . . . . ?
C3 C4 N2 C5 -97.1(9) . . . . ?
C3 C4 N2 Re1 21.3(9) . . . . ?
N1 Re1 N2 C5 -70.4(6) . . . . ?
C1 Re1 N2 C5 -162.4(6) . . . . ?
C2 Re1 N2 C5 65(2) . . . . ?
O4 Re1 N2 C5 107.8(6) . . . . ?
O6 Re1 N2 C5 24.5(5) . . . . ?
N1 Re1 N2 C4 168.0(6) . . . . ?
C1 Re1 N2 C4 76.0(6) . . . . ?
C2 Re1 N2 C4 -57(2) . . . . ?
O4 Re1 N2 C4 -13.8(5) . . . . ?
O6 Re1 N2 C4 -97.1(6) . . . . ?
C13 C14 N12 C15 97.0(9) . . . . ?
C13 C14 N12 Re11 -20.9(10) . . . . ?
C16 C15 N12 C14 -81.6(9) . . . . ?
C16 C15 N12 Re11 38.2(8) . . . . ?
N11 Re11 N12 C14 -168.7(7) . . . . ?
C12 Re11 N12 C14 -77.0(7) . . . . ?
C11 Re11 N12 C14 57(2) . . . . ?
O16 Re11 N12 C14 12.2(6) . . . . ?
O14 Re11 N12 C14 96.2(7) . . . . ?
N11 Re11 N12 C15 69.6(6) . . . . ?
C12 Re11 N12 C15 161.4(6) . . . . ?
C11 Re11 N12 C15 -64(2) . . . . ?
O16 Re11 N12 C15 -109.4(6) . . . . ?
O14 Re11 N12 C15 -25.4(5) . . . . ?
O5 C3 O4 Re1 -173.5(8) . . . . ?
C4 C3 O4 Re1 7.0(11) . . . . ?
C1 Re1 O4 C3 -93.7(7) . . . . ?
C2 Re1 O4 C3 176.6(8) . . . . ?
O6 Re1 O4 C3 83.5(7) . . . . ?
N2 Re1 O4 C3 4.2(7) . . . . ?
O7 C6 O6 Re1 168.7(8) . . . . ?
C5 C6 O6 Re1 -10.5(11) . . . . ?
N1 Re1 O6 C6 88.3(8) . . . . ?
C2 Re1 O6 C6 178.9(7) . . . . ?
O4 Re1 O6 C6 -89.5(7) . . . . ?
N2 Re1 O6 C6 -8.3(7) . . . . ?
O15 C16 O14 Re11 -168.9(8) . . . . ?
C15 C16 O14 Re11 12.1(10) . . . . ?
N11 Re11 O14 C16 -89.2(7) . . . . ?
C11 Re11 O14 C16 -179.8(7) . . . . ?
O16 Re11 O14 C16 88.8(7) . . . . ?
N12 Re11 O14 C16 8.1(7) . . . . ?
O17 C13 O16 Re11 174.1(8) . . . . ?
C14 C13 O16 Re11 -11.1(11) . . . . ?
C12 Re11 O16 C13 97.9(7) . . . . ?
C11 Re11 O16 C13 -171.8(8) . . . . ?
O14 Re11 O16 C13 -80.0(7) . . . . ?
N12 Re11 O16 C13 -0.7(7) . . . . ?
